data_7033203
loop_
_publ_author_name
'Fujita, Wataru'

_publ_section_title
;
 Ferromagnetic ordering in the organic radical cation salt
 BBDTA&#x00B7;Au(CN)2 at 8.2 K.
;
_journal_issue 3
_journal_name_full 'Dalton transactions (Cambridge, England : 2003)'
_journal_page_first 903
_journal_page_last 907
_journal_paper_doi 10.1039/c4dt03208j
_journal_volume 44
_journal_year 2015
_chemical_formula_moiety 'C8 H2 Au N4 S4'
_chemical_formula_sum 'C8 H2 Au N4 S4'
_chemical_formula_weight 479.34
_space_group_IT_number 62
_symmetry_cell_setting orthorhombic
_symmetry_Int_Tables_number 62
_symmetry_space_group_name_Hall '-P 2ac 2n'
_symmetry_space_group_name_H-M 'P n m a'
_atom_sites_solution_hydrogens geom
_atom_sites_solution_primary direct
_atom_sites_solution_secondary difmap
_audit_update_record
;
2014-07-31 deposited with the CCDC.
2014-11-21 downloaded from the CCDC.
;
_cell_angle_alpha 90.0000
_cell_angle_beta 90.0000
_cell_angle_gamma 90.0000
_cell_formula_units_Z 4
_cell_length_a 14.156(8)
_cell_length_b 15.315(9)
_cell_length_c 5.219(3)
_cell_measurement_reflns_used 2847
_cell_measurement_temperature 250
_cell_measurement_theta_max 27.50
_cell_measurement_theta_min 3.00
_cell_volume 1131.5(11)
_computing_cell_refinement 'CrystalClear-SM Expert 2.0 r4'
_computing_data_collection 'CrystalClear-SM Expert 2.0 r4 (Rigaku, 2009)'
_computing_data_reduction 'CrystalClear-SM Expert 2.0 r4'
_computing_molecular_graphics 'CrystalStructure 4.0'
_computing_publication_material 'CrystalStructure 4.0 (Rigaku, 2010)'
_computing_structure_refinement 'SHELXL97 (Sheldrick, 2008)'
_computing_structure_solution 'SHELXS97 (Sheldrick, 2008)'
_diffrn_ambient_temperature 250
_diffrn_detector_area_resol_mean 14.706
_diffrn_measured_fraction_theta_full 0.997
_diffrn_measured_fraction_theta_max 0.997
_diffrn_measurement_device_type 'Rigaku Mercury'
_diffrn_measurement_method \w
_diffrn_radiation_type 'Mo K\a'
_diffrn_radiation_wavelength 0.71075
_diffrn_reflns_av_R_equivalents 0.0478
_diffrn_reflns_limit_h_max 16
_diffrn_reflns_limit_h_min -18
_diffrn_reflns_limit_k_max 19
_diffrn_reflns_limit_k_min -19
_diffrn_reflns_limit_l_max 5
_diffrn_reflns_limit_l_min -6
_diffrn_reflns_number 7682
_diffrn_reflns_theta_full 27.49
_diffrn_reflns_theta_max 27.50
_diffrn_standards_number 0
_exptl_absorpt_coefficient_mu 13.762
_exptl_absorpt_correction_T_max 0.871
_exptl_absorpt_correction_T_min 0.437
_exptl_absorpt_correction_type multi-scan
_exptl_absorpt_process_details 'REQAB (Rigaku, 1998)'
_exptl_crystal_colour black
_exptl_crystal_density_diffrn 2.814
_exptl_crystal_density_method 'not measured'
_exptl_crystal_description unknown
_exptl_crystal_F_000 884.00
_exptl_crystal_size_max 0.300
_exptl_crystal_size_mid 0.100
_exptl_crystal_size_min 0.010
_refine_diff_density_max 0.930
_refine_diff_density_min -1.370
_refine_ls_extinction_method none
_refine_ls_goodness_of_fit_ref 1.024
_refine_ls_hydrogen_treatment refxyz
_refine_ls_number_parameters 89
_refine_ls_number_reflns 1343
_refine_ls_number_restraints 0
_refine_ls_R_factor_gt 0.0255
_refine_ls_shift/su_max 0.001
_refine_ls_structure_factor_coef Fsqd
_refine_ls_weighting_details 'w = 1/[\s^2^(Fo^2^)+(0.0297P)^2^+0.0000P] where P=(Fo^2^+2Fc^2^)/3'
_refine_ls_weighting_scheme calc
_refine_ls_wR_factor_ref 0.0585
_reflns_number_gt 1221
_reflns_number_total 1343
_reflns_threshold_expression F^2^>2.0\s(F^2^)
_cod_data_source_file c4dt03208j2.cif
_cod_data_source_block 130918f5
_cod_depositor_comments 'Adding full bibliography for 7033203.cif.'
_cod_original_cell_volume 1131.5(12)
_cod_database_code 7033203

loop_
_symmetry_equiv_pos_site_id
_symmetry_equiv_pos_as_xyz
1 +X,+Y,+Z
2 1/2-X,1/2+Y,1/2+Z
3 +X,1/2-Y,+Z
4 1/2-X,-Y,1/2+Z
5 -X,-Y,-Z
6 1/2+X,1/2-Y,1/2-Z
7 -X,1/2+Y,-Z
8 1/2+X,+Y,1/2-Z

loop_
_atom_site_label
_atom_site_type_symbol
_atom_site_fract_x
_atom_site_fract_y
_atom_site_fract_z
_atom_site_U_iso_or_equiv
_atom_site_adp_type
_atom_site_occupancy
_atom_site_symmetry_multiplicity
_atom_site_calc_flag
Au1 Au 0.328896(17) 0.2500 1.02051(4) 0.02811(10) Uani 1.0 4 d
S3 S 0.36572(8) 0.44054(7) 0.5635(3) 0.0287(3) Uani 1.0 8 d
S4 S 0.65411(7) 0.38975(6) 1.2721(2) 0.0289(3) Uani 1.0 8 d
N5 N 0.4793(5) 0.2500 1.4592(10) 0.0381(14) Uani 1.0 4 d
N6 N 0.1657(4) 0.2500 0.6227(12) 0.0390(13) Uani 1.0 4 d
N7 N 0.3112(3) 0.5335(3) 0.5336(6) 0.0290(9) Uani 1.0 8 d
C2 C 0.5118(3) 0.4113(3) 0.9092(8) 0.0237(9) Uani 1.0 8 d
C9 C 0.4437(3) 0.4668(3) 0.8058(8) 0.0217(8) Uani 1.0 8 d
C10 C 0.5680(3) 0.4456(3) 1.1079(8) 0.0214(8) Uani 1.0 8 d
C13 C 0.2274(4) 0.2500 0.7601(12) 0.0299(13) Uani 1.0 4 d
C16 C 0.4263(4) 0.2500 1.2959(13) 0.0336(15) Uani 1.0 4 d
H8 H 0.521(3) 0.351(3) 0.854(9) 0.040(13) Uiso 1.0 8 d

loop_
_atom_site_aniso_label
_atom_site_aniso_U_11
_atom_site_aniso_U_22
_atom_site_aniso_U_33
_atom_site_aniso_U_12
_atom_site_aniso_U_13
_atom_site_aniso_U_23
Au1 0.02868(15) 0.02271(14) 0.03295(18) 0.0000 0.00477(9) 0.0000
S3 0.0293(6) 0.0240(6) 0.0328(7) 0.0011(4) -0.0058(5) -0.0035(5)
S4 0.0308(6) 0.0215(5) 0.0345(7) 0.0043(4) -0.0061(5) 0.0021(5)
N5 0.044(4) 0.035(4) 0.035(4) 0.0000 0.004(3) 0.0000
N6 0.042(4) 0.037(4) 0.038(4) 0.0000 0.000(3) 0.0000
N7 0.028(2) 0.030(2) 0.029(3) 0.0034(16) -0.0067(14) 0.0024(15)
C2 0.025(2) 0.0176(19) 0.028(3) -0.0019(15) 0.0017(18) 0.0000(17)
C9 0.022(2) 0.0181(19) 0.025(2) -0.0030(14) 0.0028(16) 0.0014(15)
C10 0.020(2) 0.0208(19) 0.024(3) -0.0007(14) 0.0012(16) 0.0051(16)
C13 0.035(4) 0.020(3) 0.034(4) 0.0000 0.008(3) 0.0000
C16 0.039(4) 0.022(3) 0.040(4) 0.0000 0.009(3) 0.0000

loop_
_atom_type_symbol
_atom_type_description
_atom_type_scat_dispersion_real
_atom_type_scat_dispersion_imag
_atom_type_scat_source
C C 0.0033 0.0016
;
International Tables for Crystallography
(1992, Vol. C, Tables 4.2.6.8 and 6.1.1.4)
;
H H 0.0000 0.0000
;
International Tables for Crystallography
(1992, Vol. C, Table 6.1.1.4)
;
Au Au -2.0133 8.8022
;
International Tables for Crystallography
(1992, Vol. C, Tables 4.2.6.8 and 6.1.1.4)
;
N N 0.0061 0.0033
;
International Tables for Crystallography
(1992, Vol. C, Tables 4.2.6.8 and 6.1.1.4)
;
S S 0.1246 0.1234
;
International Tables for Crystallography
(1992, Vol. C, Tables 4.2.6.8 and 6.1.1.4)
;

loop_
_geom_angle_atom_site_label_1
_geom_angle_atom_site_label_2
_geom_angle_atom_site_label_3
_geom_angle
_geom_angle_publ_flag
_geom_angle_site_symmetry_1
_geom_angle_site_symmetry_3
C13 Au1 C16 177.2(3) yes . .
N7 S3 C9 99.75(19) yes . .
N7 S4 C10 99.5(2) yes 5_667 .
S3 N7 S4 115.4(3) yes . 5_667
C9 C2 C10 116.6(4) yes . .
S3 C9 C2 125.7(3) yes . .
S3 C9 C10 112.2(3) yes . 5_667
C2 C9 C10 122.1(4) yes . 5_667
S4 C10 C2 125.6(3) yes . .
S4 C10 C9 113.2(3) yes . 5_667
C2 C10 C9 121.2(4) yes . 5_667
Au1 C13 N6 176.0(6) yes . .
Au1 C16 N5 177.5(6) yes . .
C9 C2 H8 124(3) no . .
C10 C2 H8 120(3) no . .

loop_
_geom_bond_atom_site_label_1
_geom_bond_atom_site_label_2
_geom_bond_distance
_geom_bond_publ_flag
_geom_bond_site_symmetry_2
Au1 C13 1.978(6) yes .
Au1 C16 1.992(7) yes .
S3 N7 1.627(5) yes .
S3 C9 1.726(4) yes .
S4 N7 1.628(4) yes 5_667
S4 C10 1.719(4) yes .
N5 C16 1.135(9) yes .
N6 C13 1.130(9) yes .
C2 C9 1.394(6) yes .
C2 C10 1.409(6) yes .
C9 C10 1.424(6) yes 5_667
C2 H8 0.97(5) no .

loop_
_geom_contact_atom_site_label_1
_geom_contact_atom_site_label_2
_geom_contact_distance
_geom_contact_publ_flag
_geom_contact_site_symmetry_2
C2 C2 2.896(6) no 5_667
C9 C9 2.771(6) no 5_667
C10 C10 2.783(6) no 5_667
Au1 S4 3.4460(17) no 6_457
Au1 S4 3.4460(17) no 8_457
S3 S4 3.556(3) no 8_456
S3 N5 3.376(4) no 1_554
S3 N7 3.528(4) no 4_565
S3 C16 3.347(4) no 1_554
S4 Au1 3.4460(17) no 6_557
S4 S3 3.556(3) no 8_556
S4 N5 3.414(6) no .
S4 N6 2.975(5) no 6_556
S4 N7 3.513(4) no 8_556
S4 C13 3.409(5) no 6_557
N5 S3 3.376(4) no 1_556
N5 S3 3.376(4) no 3_556
N5 S4 3.414(6) no .
N5 S4 3.414(6) no 3_555
N5 N6 3.424(9) no 6_557
N5 C2 3.440(6) no 1_556
N5 C2 3.440(6) no 3_556
N6 S4 2.975(5) no 6_456
N6 S4 2.975(5) no 8_456
N6 N5 3.424(9) no 6_457
N6 C2 3.299(6) no 6_456
N6 C2 3.299(6) no 8_456
N6 C10 3.513(5) no 6_456
N6 C10 3.513(5) no 8_456
N7 S3 3.528(4) no 4_564
N7 S4 3.513(4) no 8_456
N7 N7 3.296(5) no 4_564
N7 N7 3.296(5) no 4_565
N7 C2 3.512(6) no 5_666
C2 N5 3.440(6) no 1_554
C2 N6 3.299(6) no 6_556
C2 N7 3.512(6) no 5_666
C2 C16 3.412(7) no .
C10 N6 3.513(5) no 6_556
C13 S4 3.409(5) no 6_457
C13 S4 3.409(5) no 8_457
C16 S3 3.347(4) no 1_556
C16 S3 3.347(4) no 3_556
C16 C2 3.412(7) no .
C16 C2 3.412(7) no 3_555
S3 H8 3.00(5) no .
S4 H8 2.94(5) no .
C9 H8 3.34(5) no 5_667
C10 H8 3.36(5) no 5_667
Au1 H8 3.24(5) no .
Au1 H8 3.24(5) no 3_555
N5 H8 3.56(5) no .
N5 H8 2.65(5) no 1_556
N5 H8 3.56(5) no 3_555
N5 H8 2.65(5) no 3_556
N6 H8 2.58(5) no 6_456
N6 H8 2.58(5) no 8_456
N7 H8 3.59(5) no 5_666
C13 H8 3.37(5) no 6_456
C13 H8 3.37(5) no 8_456
C16 H8 3.08(5) no .
C16 H8 3.56(5) no 1_556
C16 H8 3.08(5) no 3_555
C16 H8 3.56(5) no 3_556
H8 Au1 3.24(5) no .
H8 N5 2.65(5) no 1_554
H8 N5 3.56(5) no .
H8 N6 2.58(5) no 6_556
H8 N7 3.59(5) no 5_666
H8 C13 3.37(5) no 6_556
H8 C16 3.56(5) no 1_554
H8 C16 3.08(5) no .
H8 H8 3.10(7) no 3_555

loop_
_geom_torsion_atom_site_label_1
_geom_torsion_atom_site_label_2
_geom_torsion_atom_site_label_3
_geom_torsion_atom_site_label_4
_geom_torsion
_geom_torsion_publ_flag
_geom_torsion_site_symmetry_1
_geom_torsion_site_symmetry_3
_geom_torsion_site_symmetry_4
N7 S3 C9 C2 -178.2(3) no . . .
N7 S3 C9 C10 1.2(3) no . . 5_667
C9 S3 N7 S4 -0.7(3) no . . 5_667
N7 S4 C10 C2 180.0(3) no 5_667 . .
N7 S4 C10 C9 -0.8(3) no 5_667 . 5_667
C10 S4 N7 S3 -0.1(3) no . 5_667 5_667
C9 C2 C10 S4 178.1(3) no . . .
C9 C2 C10 C9 -1.1(6) no . . 5_667
C10 C2 C9 S3 -179.5(3) no . . .
C10 C2 C9 C10 1.1(6) no . . 5_667
S3 C9 C10 S4 -1.3(4) no . 5_667 5_667
S3 C9 C10 C2 179.4(3) no . 5_667 5_667
C2 C9 C10 S4 178.2(3) no . 5_667 5_667
C2 C9 C10 C2 -1.1(6) no . 5_667 5_667
